data_7115143
loop_
_publ_author_name
'Choukroun, Robert'
'Zhao, Jianshe'
'Lorber, Christian'
'Cassoux, Patrick'
'Donnadieu, Bruno'

_publ_section_title
;
 Li[Cp2Zr(C\\tb CPh)(\h2:1,2-PhC2C\\tb CPh)]: an anionic
 zirconium(II) intermediate for carbon--carbon coupling
;
_journal_coden_ASTM CHCOFS
_journal_issue 16
_journal_name_full 'Chemical Communications (Cambridge, United Kingdom)'
_journal_page_first 1511
_journal_page_last 1512
_journal_paper_doi 10.1039/b004478o
_journal_year 2000
_chemical_formula_sum 'C42 H41 I L O2 Zr'
_chemical_formula_weight 675.91
_space_group_IT_number 14
_symmetry_cell_setting monoclinic
_symmetry_space_group_name_Hall '-P 2ybc'
_symmetry_space_group_name_H-M 'P 1 21/c 1'
_atom_sites_solution_hydrogens geom
_atom_sites_solution_primary direct
_atom_sites_solution_secondary difmap
_audit_creation_method SHELXL-97
_cell_angle_alpha 90
_cell_angle_beta 102.073(11)
_cell_angle_gamma 90
_cell_formula_units_Z 4
_cell_length_a 14.9859(18)
_cell_length_b 10.4594(8)
_cell_length_c 22.028(2)
_cell_measurement_reflns_used 5000
_cell_measurement_temperature 160(2)
_cell_volume 3376.4(6)
_computing_cell_refinement 'Stoe and Cie (1996) IPDS Manual. Version 2.75 Stoe and Cie, Darmstadt, Germany'
_computing_data_collection 'Stoe and Cie (1996) IPDS Manual. Version 2.75 Stoe and Cie, Darmstadt, Germany'
_computing_data_reduction 'Stoe and Cie (1996) IPDS Manual. Version 2.75 Stoe and Cie, Darmstadt, Germany'
_computing_molecular_graphics 'Zsolnai,L.(1997). ZORTEP.Molecular Graphics Program.University of Heidelberg, Germany.'
_computing_publication_material 'SHELXL-97 (Sheldrick, 1997)'
_computing_structure_refinement 'SHELXL-97 (Sheldrick, 1997)'
_computing_structure_solution
;
Altomare, A., Cascarano, G., Giacovazzo G., Guagliardi A., Burla M.C., Polidori, G.
  & Camalli, M. (1994) SIR92 - a program for automatic solution of crystal
 structures by direct methods.J. Appl. Cryst. (27), 435
;
_diffrn_ambient_temperature 160(2)
_diffrn_measured_fraction_theta_full 0.968
_diffrn_measured_fraction_theta_max 0.968
_diffrn_measurement_device_type 'Stoe and Cie (1996) IPDS Manual. Version 2.75. Stoe and Cie, Darmstadt, Germany'
_diffrn_measurement_method 'rotation en ('
_diffrn_radiation_monochromator graphite
_diffrn_radiation_source 'fine-focus sealed tube'
_diffrn_radiation_type MoK\a
_diffrn_radiation_wavelength 0.710733
_diffrn_reflns_av_R_equivalents 0.0256
_diffrn_reflns_av_sigmaI/netI 0.0155
_diffrn_reflns_limit_h_max 16
_diffrn_reflns_limit_h_min -16
_diffrn_reflns_limit_k_max 11
_diffrn_reflns_limit_k_min -11
_diffrn_reflns_limit_l_max 24
_diffrn_reflns_limit_l_min -24
_diffrn_reflns_number 23132
_diffrn_reflns_theta_full 23.26
_diffrn_reflns_theta_max 23.26
_diffrn_reflns_theta_min 2.46
_diffrn_standards_number 200
_exptl_absorpt_coefficient_mu 0.361
_exptl_absorpt_correction_T_max 1.00
_exptl_absorpt_correction_T_min 0.75
_exptl_absorpt_correction_type numerical
_exptl_absorpt_process_details
; .Absorption corrections were applied on the data by using a set of symmetry
 equivalent reflections selected with the criterion [I>3((I)] such that all 
directions of the reciprocal space are equally represented.
;
_exptl_crystal_colour 'pale yellow'
_exptl_crystal_density_diffrn 1.330
_exptl_crystal_density_meas ?
_exptl_crystal_density_method 'not measured'
_exptl_crystal_description parallelepiped
_exptl_crystal_F_000 1408
_exptl_crystal_size_max 0.7
_exptl_crystal_size_mid 0.2
_exptl_crystal_size_min 0.2
_refine_diff_density_max 0.545
_refine_diff_density_min -0.498
_refine_diff_density_rms 0.053
_refine_ls_extinction_method none
_refine_ls_goodness_of_fit_ref 1.043
_refine_ls_hydrogen_treatment mixed
_refine_ls_matrix_type full
_refine_ls_number_parameters 415
_refine_ls_number_reflns 4701
_refine_ls_number_restraints 0
_refine_ls_restrained_S_all 1.043
_refine_ls_R_factor_all 0.0312
_refine_ls_R_factor_gt 0.0272
_refine_ls_shift/su_max 0.002
_refine_ls_shift/su_mean 0.000
_refine_ls_structure_factor_coef Fsqd
_refine_ls_weighting_details 'calc w=1/[\s^2^(Fo^2^)+(0.0528P)^2^+0.9754P] where P=(Fo^2^+2Fc^2^)/3'
_refine_ls_weighting_scheme calc
_refine_ls_wR_factor_gt 0.0722
_refine_ls_wR_factor_ref 0.0749
_reflns_number_gt 4225
_reflns_number_total 4701
_reflns_threshold_expression >2sigma(I)
_cod_data_source_file b004478o.txt
_cod_data_source_block 1
_cod_depositor_comments
;
The following automatic conversions were performed:

'_diffrn_ambient_temperature' value '160(2)K' was changed to '160(2)'
- the value should be numeric and without a unit
designator.

'_exptl_absorpt_correction_type' value 'Numerical'
changed to 'numerical' according to
/usr/data/users/saulius/automatic-downloads/retrospective/RSC/lib/dictionaries/cif_core.dic
dictionary named 'cif_core.dic' version 2.4.2 from 2011-04-26.

Automatic conversion script
Id: cif_fix_values 2281 2013-09-26 08:29:07Z andrius 

The following automatic conversions were performed:

'_exptl_crystal_density_meas' value 'none' was changed to '?' - the
value is perceived as not measured.

Automatic conversion script
Id: cif_fix_values 3008 2015-01-20 13:52:24Z robertas 
;
_cod_original_sg_symbol_H-M P21/c
_cod_original_formula_sum C42H41LIO2Zr
_cod_database_code 7115143
_cell_measurement_2theta_min 4.1
_cell_measurement_2theta_max 47.9
_absorpt_process_ref
;
 [X-Shape a Crystal Optimisation for Numerical Absorption Corrections Revision
 1.01 July 1996 STOE and Cie GMBH 1996]
;

loop_
_symmetry_equiv_pos_as_xyz
'x, y, z'
'-x, y+1/2, -z+1/2'
'-x, -y, -z'
'x, -y-1/2, z-1/2'

loop_
_atom_site_label
_atom_site_type_symbol
_atom_site_fract_x
_atom_site_fract_y
_atom_site_fract_z
_atom_site_U_iso_or_equiv
_atom_site_adp_type
_atom_site_occupancy
_atom_site_symmetry_multiplicity
_atom_site_calc_flag
_atom_site_refinement_flags
Zr1 Zr 0.796693(12) 0.113904(17) 0.562538(7) 0.01974(9) Uani 1 1 d .
C1 C 0.94498(14) 0.2283(2) 0.61058(10) 0.0359(5) Uani 1 1 d .
H1 H 0.9580 0.2413 0.6542 0.043 Uiso 1 1 calc R
C2 C 0.96854(14) 0.1203(2) 0.57949(11) 0.0341(5) Uani 1 1 d .
H2 H 1.0009 0.0475 0.5983 0.041 Uiso 1 1 calc R
C3 C 0.93592(15) 0.1389(2) 0.51590(10) 0.0340(5) Uani 1 1 d .
H3 H 0.9418 0.0806 0.4839 0.041 Uiso 1 1 calc R
C4 C 0.89283(15) 0.2589(2) 0.50754(10) 0.0352(5) Uani 1 1 d .
H4 H 0.8646 0.2959 0.4689 0.042 Uiso 1 1 calc R
C5 C 0.89875(15) 0.3139(2) 0.56560(11) 0.0365(5) Uani 1 1 d .
H5 H 0.8756 0.3954 0.5735 0.044 Uiso 1 1 calc R
C6 C 0.70627(18) 0.0965(2) 0.45146(10) 0.0410(6) Uani 1 1 d .
H6 H 0.7172 0.1585 0.4223 0.049 Uiso 1 1 calc R
C7 C 0.64037(16) 0.1043(2) 0.48775(10) 0.0370(6) Uani 1 1 d .
H7 H 0.5986 0.1727 0.4875 0.044 Uiso 1 1 calc R
C8 C 0.64650(15) -0.0063(2) 0.52458(9) 0.0333(5) Uani 1 1 d .
H8 H 0.6103 -0.0252 0.5540 0.040 Uiso 1 1 calc R
C9 C 0.71568(16) -0.0838(2) 0.51017(9) 0.0329(5) Uani 1 1 d .
H9 H 0.7336 -0.1654 0.5275 0.040 Uiso 1 1 calc R
C10 C 0.75370(17) -0.0197(2) 0.46576(9) 0.0382(6) Uani 1 1 d .
H10 H 0.8028 -0.0493 0.4484 0.046 Uiso 1 1 calc R
C11 C 0.84265(13) -0.04189(19) 0.62934(8) 0.0216(4) Uani 1 1 d .
C12 C 0.79518(13) 0.03119(18) 0.66104(8) 0.0210(4) Uani 1 1 d .
C13 C 0.78123(13) 0.01162(19) 0.72185(9) 0.0225(4) Uani 1 1 d .
C14 C 0.76943(13) 0.0004(2) 0.77429(9) 0.0244(4) Uani 1 1 d .
C15 C 0.71481(13) 0.2879(2) 0.58600(9) 0.0252(4) Uani 1 1 d .
C16 C 0.67761(14) 0.38888(19) 0.59387(9) 0.0248(5) Uani 1 1 d .
C111 C 0.89277(12) -0.1623(2) 0.64301(8) 0.0214(4) Uani 1 1 d .
C112 C 0.91027(13) -0.2195(2) 0.70204(9) 0.0271(5) Uani 1 1 d .
H112 H 0.8908 -0.1779 0.7354 0.032 Uiso 1 1 calc R
C113 C 0.95538(14) -0.3354(2) 0.71229(10) 0.0321(5) Uani 1 1 d .
H113 H 0.9665 -0.3726 0.7525 0.038 Uiso 1 1 calc R
C114 C 0.98453(14) -0.3978(2) 0.66425(11) 0.0324(5) Uani 1 1 d .
H114 H 1.0148 -0.4779 0.6713 0.039 Uiso 1 1 calc R
C115 C 0.96915(14) -0.3425(2) 0.60628(10) 0.0318(5) Uani 1 1 d .
H115 H 0.9894 -0.3841 0.5733 0.038 Uiso 1 1 calc R
C116 C 0.92420(13) -0.2264(2) 0.59603(9) 0.0267(5) Uani 1 1 d .
H116 H 0.9145 -0.1892 0.5558 0.032 Uiso 1 1 calc R
C121 C 0.77132(13) -0.0252(2) 0.83856(8) 0.0237(4) Uani 1 1 d .
C122 C 0.71943(15) 0.0441(2) 0.87289(9) 0.0317(5) Uani 1 1 d .
H122 H 0.6798 0.1096 0.8533 0.038 Uiso 1 1 calc R
C123 C 0.72518(15) 0.0182(2) 0.93545(9) 0.0338(5) Uani 1 1 d .
H123 H 0.6888 0.0654 0.9581 0.041 Uiso 1 1 calc R
C124 C 0.78304(15) -0.0751(2) 0.96491(9) 0.0325(5) Uani 1 1 d .
H124 H 0.7868 -0.0922 1.0077 0.039 Uiso 1 1 calc R
C125 C 0.83579(16) -0.1439(2) 0.93173(10) 0.0362(5) Uani 1 1 d .
H125 H 0.8766 -0.2075 0.9521 0.043 Uiso 1 1 calc R
C126 C 0.82937(15) -0.1205(2) 0.86935(10) 0.0306(5) Uani 1 1 d .
H126 H 0.8649 -0.1698 0.8469 0.037 Uiso 1 1 calc R
C131 C 0.63998(13) 0.51107(19) 0.60423(8) 0.0235(4) Uani 1 1 d .
C132 C 0.69721(14) 0.6113(2) 0.62942(10) 0.0285(5) Uani 1 1 d .
H132 H 0.7614 0.5988 0.6385 0.034 Uiso 1 1 calc R
C133 C 0.66200(16) 0.7288(2) 0.64143(10) 0.0369(5) Uani 1 1 d .
H133 H 0.7021 0.7959 0.6588 0.044 Uiso 1 1 calc R
C134 C 0.56929(16) 0.7488(2) 0.62835(11) 0.0410(6) Uani 1 1 d .
H134 H 0.5452 0.8294 0.6368 0.049 Uiso 1 1 calc R
C135 C 0.51173(16) 0.6518(3) 0.60301(13) 0.0443(6) Uani 1 1 d .
H135 H 0.4477 0.6657 0.5939 0.053 Uiso 1 1 calc R
C136 C 0.54599(15) 0.5344(2) 0.59066(11) 0.0387(5) Uani 1 1 d .
H136 H 0.5052 0.4686 0.5727 0.046 Uiso 1 1 calc R
O100 O 0.73210(10) 0.31173(16) 0.74337(7) 0.0396(4) Uani 1 1 d .
C101 C 0.82980(17) 0.3290(3) 0.75905(15) 0.0593(8) Uani 1 1 d .
H10A H 0.8522 0.3634 0.7231 0.071 Uiso 1 1 calc R
H10B H 0.8608 0.2468 0.7716 0.071 Uiso 1 1 calc R
C102 C 0.84729(19) 0.4215(3) 0.81152(12) 0.0514(7) Uani 1 1 d .
H10C H 0.9054 0.4680 0.8136 0.062 Uiso 1 1 calc R
H10D H 0.8485 0.3784 0.8517 0.062 Uiso 1 1 calc R
C103 C 0.7664(2) 0.5095(3) 0.79435(11) 0.0503(7) Uani 1 1 d .
H10E H 0.7761 0.5739 0.7634 0.060 Uiso 1 1 calc R
H10F H 0.7538 0.5539 0.8313 0.060 Uiso 1 1 calc R
C104 C 0.68961(16) 0.4184(2) 0.76696(10) 0.0389(5) Uani 1 1 d .
H10G H 0.6569 0.3900 0.7992 0.047 Uiso 1 1 calc R
H10H H 0.6455 0.4605 0.7332 0.047 Uiso 1 1 calc R
O200 O 0.56599(10) 0.14958(18) 0.66735(7) 0.0431(4) Uani 1 1 d .
C201 C 0.52471(19) 0.1469(4) 0.72010(13) 0.0717(10) Uani 1 1 d .
H20A H 0.5686 0.1748 0.7578 0.086 Uiso 1 1 calc R
H20B H 0.5035 0.0595 0.7270 0.086 Uiso 1 1 calc R
C202 C 0.4466(2) 0.2365(4) 0.70546(15) 0.0790(11) Uani 1 1 d .
H20C H 0.4659 0.3248 0.7181 0.095 Uiso 1 1 calc R
H20D H 0.3973 0.2107 0.7266 0.095 Uiso 1 1 calc R
C203 C 0.41594(19) 0.2271(4) 0.63707(13) 0.0652(9) Uani 1 1 d .
H20E H 0.4034 0.3131 0.6184 0.078 Uiso 1 1 calc R
H20F H 0.3598 0.1749 0.6261 0.078 Uiso 1 1 calc R
C204 C 0.49277(15) 0.1647(3) 0.61460(10) 0.0426(6) Uani 1 1 d .
H20G H 0.4734 0.0804 0.5960 0.051 Uiso 1 1 calc R
H20H H 0.5123 0.2186 0.5828 0.051 Uiso 1 1 calc R
Li1 Li 0.6924(2) 0.3016(3) 0.17178(15) 0.0304(8) Uani 1 1 d .

loop_
_atom_site_aniso_label
_atom_site_aniso_U_11
_atom_site_aniso_U_22
_atom_site_aniso_U_33
_atom_site_aniso_U_23
_atom_site_aniso_U_13
_atom_site_aniso_U_12
Zr1 0.02259(13) 0.01870(14) 0.01801(13) 0.00031(6) 0.00445(8) 0.00234(7)
C1 0.0263(11) 0.0450(15) 0.0366(12) -0.0005(10) 0.0069(9) -0.0142(10)
C2 0.0204(11) 0.0357(15) 0.0469(13) 0.0126(10) 0.0087(10) 0.0040(9)
C3 0.0305(12) 0.0381(15) 0.0383(12) 0.0029(10) 0.0186(10) 0.0061(10)
C4 0.0293(12) 0.0394(15) 0.0398(12) 0.0162(10) 0.0142(9) 0.0035(10)
C5 0.0285(12) 0.0250(14) 0.0611(15) 0.0009(10) 0.0207(10) -0.0035(9)
C6 0.0596(16) 0.0382(15) 0.0201(10) 0.0012(9) -0.0035(10) -0.0020(11)
C7 0.0364(13) 0.0361(15) 0.0299(12) -0.0062(9) -0.0127(10) 0.0061(10)
C8 0.0294(12) 0.0372(14) 0.0289(11) -0.0060(9) -0.0040(9) -0.0058(10)
C9 0.0434(13) 0.0248(13) 0.0252(11) -0.0061(9) -0.0050(9) -0.0002(10)
C10 0.0496(14) 0.0409(15) 0.0231(10) -0.0111(9) 0.0054(10) 0.0017(11)
C11 0.0238(10) 0.0198(11) 0.0207(9) -0.0001(7) 0.0038(8) -0.0023(8)
C12 0.0235(10) 0.0197(11) 0.0189(9) -0.0004(7) 0.0024(7) -0.0025(8)
C13 0.0212(10) 0.0186(11) 0.0266(11) -0.0032(8) 0.0029(8) 0.0033(8)
C14 0.0243(10) 0.0255(12) 0.0237(11) -0.0010(8) 0.0055(8) 0.0019(8)
C15 0.0245(10) 0.0239(12) 0.0268(10) 0.0008(8) 0.0047(8) 0.0003(9)
C16 0.0232(11) 0.0260(13) 0.0251(10) 0.0013(8) 0.0047(8) -0.0009(9)
C111 0.0178(9) 0.0216(11) 0.0242(9) -0.0009(8) 0.0033(7) -0.0033(8)
C112 0.0274(11) 0.0272(13) 0.0268(10) 0.0000(8) 0.0063(8) 0.0026(9)
C113 0.0301(11) 0.0300(13) 0.0336(11) 0.0078(9) 0.0010(9) 0.0029(10)
C114 0.0233(11) 0.0225(13) 0.0494(14) -0.0011(9) 0.0032(10) 0.0037(8)
C115 0.0282(11) 0.0294(13) 0.0397(12) -0.0091(10) 0.0111(9) 0.0013(9)
C116 0.0260(11) 0.0269(12) 0.0283(10) -0.0005(8) 0.0082(8) 0.0006(9)
C121 0.0214(10) 0.0267(12) 0.0231(10) -0.0012(8) 0.0052(8) -0.0034(8)
C122 0.0306(11) 0.0389(14) 0.0252(10) -0.0002(9) 0.0049(8) 0.0096(9)
C123 0.0338(12) 0.0455(15) 0.0237(11) -0.0074(9) 0.0100(9) 0.0013(10)
C124 0.0380(12) 0.0376(14) 0.0210(10) 0.0027(9) 0.0042(9) -0.0092(10)
C125 0.0393(13) 0.0348(14) 0.0335(12) 0.0101(10) 0.0051(10) 0.0057(10)
C126 0.0298(12) 0.0335(14) 0.0302(11) 0.0039(8) 0.0103(9) 0.0073(9)
C131 0.0238(10) 0.0230(12) 0.0245(9) 0.0036(8) 0.0065(8) 0.0025(8)
C132 0.0223(11) 0.0300(13) 0.0337(11) -0.0008(8) 0.0069(9) -0.0009(8)
C133 0.0405(13) 0.0246(13) 0.0477(13) -0.0058(10) 0.0143(10) -0.0051(10)
C134 0.0451(14) 0.0230(14) 0.0620(15) 0.0041(10) 0.0271(12) 0.0089(10)
C135 0.0249(12) 0.0352(15) 0.0749(17) 0.0084(12) 0.0150(11) 0.0080(11)
C136 0.0257(12) 0.0281(14) 0.0600(14) 0.0021(10) 0.0035(10) -0.0029(9)
O100 0.0245(8) 0.0416(11) 0.0491(9) -0.0163(7) -0.0005(7) 0.0047(7)
C101 0.0284(13) 0.060(2) 0.083(2) -0.0279(16) -0.0019(13) 0.0006(12)
C102 0.0516(16) 0.0519(18) 0.0448(14) -0.0007(12) -0.0037(12) -0.0078(13)
C103 0.0726(18) 0.0383(16) 0.0376(13) -0.0091(11) 0.0058(12) 0.0033(13)
C104 0.0419(13) 0.0433(15) 0.0321(12) -0.0010(10) 0.0095(10) 0.0138(11)
O200 0.0213(8) 0.0624(12) 0.0434(9) 0.0136(8) 0.0017(7) -0.0018(7)
C201 0.0384(15) 0.130(3) 0.0436(15) 0.0290(17) 0.0026(12) -0.0201(17)
C202 0.0454(17) 0.122(3) 0.073(2) -0.039(2) 0.0203(15) -0.0113(19)
C203 0.0425(16) 0.090(3) 0.0646(18) 0.0142(16) 0.0139(14) 0.0191(15)
C204 0.0300(12) 0.0537(17) 0.0394(13) -0.0057(11) -0.0032(10) -0.0037(11)
Li1 0.0255(17) 0.033(2) 0.0326(17) 0.0022(14) 0.0049(14) -0.0018(14)

loop_
_atom_type_symbol
_atom_type_description
_atom_type_scat_dispersion_real
_atom_type_scat_dispersion_imag
_atom_type_scat_source
C C 0.0033 0.0016 'International Tables Vol C Tables 4.2.6.8 and 6.1.1.4'
H H 0.0000 0.0000 'International Tables Vol C Tables 4.2.6.8 and 6.1.1.4'
O O 0.0106 0.0060 'International Tables Vol C Tables 4.2.6.8 and 6.1.1.4'
Zr Zr -2.9673 0.5597 'International Tables Vol C Tables 4.2.6.8 and 6.1.1.4'
Li Li -0.0003 0.0001 'International Tables Vol C Tables 4.2.6.8 and 6.1.1.4'

loop_
_geom_angle_atom_site_label_1
_geom_angle_atom_site_label_2
_geom_angle_atom_site_label_3
_geom_angle
_geom_angle_site_symmetry_1
_geom_angle_site_symmetry_3
C11 Zr1 C15 122.55(7) . .
C11 Zr1 C12 34.02(7) . .
C15 Zr1 C12 88.58(7) . .
C11 Zr1 C10 98.27(7) . .
C15 Zr1 C10 124.90(7) . .
C12 Zr1 C10 121.98(7) . .
C11 Zr1 C3 100.29(7) . .
C15 Zr1 C3 122.11(7) . .
C12 Zr1 C3 125.78(7) . .
C10 Zr1 C3 78.45(8) . .
C11 Zr1 C2 75.79(7) . .
C15 Zr1 C2 121.23(7) . .
C12 Zr1 C2 94.59(7) . .
C10 Zr1 C2 102.26(8) . .
C3 Zr1 C2 32.13(7) . .
C11 Zr1 C6 128.15(8) . .
C15 Zr1 C6 94.04(7) . .
C12 Zr1 C6 139.37(8) . .
C10 Zr1 C6 32.34(8) . .
C3 Zr1 C6 86.29(8) . .
C2 Zr1 C6 117.77(8) . .
C11 Zr1 C9 75.84(7) . .
C15 Zr1 C9 120.98(7) . .
C12 Zr1 C9 91.36(7) . .
C10 Zr1 C9 32.12(8) . .
C3 Zr1 C9 104.83(8) . .
C2 Zr1 C9 117.59(8) . .
C6 Zr1 C9 53.06(8) . .
C11 Zr1 C1 86.94(7) . .
C15 Zr1 C1 89.71(8) . .
C12 Zr1 C1 88.01(7) . .
C10 Zr1 C1 131.16(8) . .
C3 Zr1 C1 52.98(7) . .
C2 Zr1 C1 32.12(8) . .
C6 Zr1 C1 132.48(8) . .
C9 Zr1 C1 149.29(8) . .
C11 Zr1 C8 89.18(7) . .
C15 Zr1 C8 89.32(7) . .
C12 Zr1 C8 86.73(7) . .
C10 Zr1 C8 53.08(8) . .
C3 Zr1 C8 131.51(7) . .
C2 Zr1 C8 149.43(8) . .
C6 Zr1 C8 52.82(8) . .
C9 Zr1 C8 31.89(7) . .
C1 Zr1 C8 174.68(7) . .
C11 Zr1 C4 128.61(7) . .
C15 Zr1 C4 90.97(7) . .
C12 Zr1 C4 140.54(7) . .
C10 Zr1 C4 89.87(8) . .
C3 Zr1 C4 32.06(7) . .
C2 Zr1 C4 52.96(7) . .
C6 Zr1 C4 80.02(8) . .
C9 Zr1 C4 121.85(7) . .
C1 Zr1 C4 52.53(7) . .
C8 Zr1 C4 132.72(7) . .
C11 Zr1 C7 120.95(7) . .
C15 Zr1 C7 73.67(7) . .
C12 Zr1 C7 113.32(7) . .
C10 Zr1 C7 52.96(8) . .
C3 Zr1 C7 117.62(8) . .
C2 Zr1 C7 149.45(8) . .
C6 Zr1 C7 31.71(8) . .
C9 Zr1 C7 52.68(7) . .
C1 Zr1 C7 152.00(8) . .
C8 Zr1 C7 31.79(8) . .
C4 Zr1 C7 104.32(8) . .
C2 C1 C5 107.81(19) . .
C2 C1 Zr1 72.91(12) . .
C5 C1 Zr1 75.42(13) . .
C3 C2 C1 107.8(2) . .
C3 C2 Zr1 73.93(12) . .
C1 C2 Zr1 74.97(12) . .
C2 C3 C4 108.1(2) . .
C2 C3 Zr1 73.93(12) . .
C4 C3 Zr1 75.51(12) . .
C5 C4 C3 108.1(2) . .
C5 C4 Zr1 75.17(12) . .
C3 C4 Zr1 72.43(12) . .
C4 C5 C1 108.2(2) . .
C4 C5 Zr1 73.55(13) . .
C1 C5 Zr1 72.81(13) . .
C7 C6 C10 107.8(2) . .
C7 C6 Zr1 75.14(12) . .
C10 C6 Zr1 72.81(12) . .
C6 C7 C8 108.3(2) . .
C6 C7 Zr1 73.15(13) . .
C8 C7 Zr1 73.80(12) . .
C9 C8 C7 107.9(2) . .
C9 C8 Zr1 73.56(13) . .
C7 C8 Zr1 74.41(13) . .
C10 C9 C8 108.0(2) . .
C10 C9 Zr1 72.72(13) . .
C8 C9 Zr1 74.54(12) . .
C9 C10 C6 108.0(2) . .
C9 C10 Zr1 75.16(12) . .
C6 C10 Zr1 74.85(12) . .
C12 C11 C111 133.66(17) . .
C12 C11 Zr1 78.47(12) . .
C111 C11 Zr1 147.87(13) . .
C11 C12 C13 127.80(18) . .
C11 C12 Zr1 67.51(11) . .
C13 C12 Zr1 164.66(15) . .
C11 C12 Li1 154.23(16) . 4_566
C13 C12 Li1 77.56(14) . 4_566
Zr1 C12 Li1 87.27(10) . 4_566
C14 C13 C12 177.2(2) . .
C14 C13 Li1 109.15(16) . 4_566
C12 C13 Li1 68.74(13) . 4_566
C13 C14 C121 169.4(2) . .
C16 C15 Li1 95.18(17) . 4_566
C16 C15 Zr1 171.76(17) . .
Li1 C15 Zr1 92.30(12) 4_566 .
C15 C16 C131 176.1(2) . .
C15 C16 Li1 56.99(14) . 4_566
C131 C16 Li1 123.94(15) . 4_566
C116 C111 C112 117.10(19) . .
C116 C111 C11 119.91(17) . .
C112 C111 C11 122.98(17) . .
C113 C112 C111 120.93(19) . .
C112 C113 C114 120.55(19) . .
C115 C114 C113 119.4(2) . .
C114 C115 C116 120.09(19) . .
C115 C116 C111 121.93(19) . .
C122 C121 C126 117.84(18) . .
C122 C121 C14 122.63(19) . .
C126 C121 C14 119.50(18) . .
C123 C122 C121 120.7(2) . .
C124 C123 C122 120.6(2) . .
C123 C124 C125 119.54(18) . .
C126 C125 C124 120.3(2) . .
C125 C126 C121 121.0(2) . .
C132 C131 C136 117.53(19) . .
C132 C131 C16 120.25(18) . .
C136 C131 C16 122.22(19) . .
C133 C132 C131 121.1(2) . .
C134 C133 C132 120.3(2) . .
C135 C134 C133 119.6(2) . .
C134 C135 C136 120.7(2) . .
C135 C136 C131 120.8(2) . .
C104 O100 C101 108.70(18) . .
C104 O100 Li1 132.68(17) . 4_566
C101 O100 Li1 112.92(17) . 4_566
O100 C101 C102 105.8(2) . .
C101 C102 C103 101.6(2) . .
C102 C103 C104 102.7(2) . .
O100 C104 C103 105.96(19) . .
C201 O200 C204 105.92(18) . .
C201 O200 Li1 123.25(18) . 4_566
C204 O200 Li1 125.85(17) . 4_566
O200 C201 C202 105.5(2) . .
C201 C202 C203 104.0(3) . .
C202 C203 C204 105.6(2) . .
O200 C204 C203 107.0(2) . .
O200 Li1 O100 109.07(17) 4_565 4_565
O200 Li1 C15 113.02(17) 4_565 4_565
O100 Li1 C15 111.00(18) 4_565 4_565
O200 Li1 C12 116.56(18) 4_565 4_565
O100 Li1 C12 115.55(16) 4_565 4_565
C15 Li1 C12 90.55(14) 4_565 4_565
O200 Li1 C13 103.97(16) 4_565 4_565
O100 Li1 C13 94.25(14) 4_565 4_565
C15 Li1 C13 123.55(16) 4_565 4_565
C12 Li1 C13 33.70(8) 4_565 4_565
O200 Li1 C16 102.66(15) 4_565 4_565
O100 Li1 C16 92.11(15) 4_565 4_565
C15 Li1 C16 27.84(8) 4_565 4_565
C12 Li1 C16 117.70(14) 4_565 4_565
C13 Li1 C16 148.82(16) 4_565 4_565
O200 Li1 Zr1 120.35(15) 4_565 4_565
O100 Li1 Zr1 130.29(15) 4_565 4_565
C15 Li1 Zr1 45.27(8) 4_565 4_565
C12 Li1 Zr1 45.94(7) 4_565 4_565
C13 Li1 Zr1 79.62(10) 4_565 4_565
C16 Li1 Zr1 73.07(9) 4_565 4_565

loop_
_geom_bond_atom_site_label_1
_geom_bond_atom_site_label_2
_geom_bond_distance
_geom_bond_site_symmetry_2
Zr1 C11 2.2070(19) .
Zr1 C15 2.313(2) .
Zr1 C12 2.3405(18) .
Zr1 C10 2.517(2) .
Zr1 C3 2.525(2) .
Zr1 C2 2.525(2) .
Zr1 C6 2.543(2) .
Zr1 C9 2.548(2) .
Zr1 C1 2.551(2) .
Zr1 C8 2.561(2) .
Zr1 C4 2.564(2) .
Zr1 C7 2.569(2) .
C1 C2 1.404(3) .
C1 C5 1.406(3) .
C2 C3 1.397(3) .
C3 C4 1.406(3) .
C4 C5 1.388(3) .
C6 C7 1.397(4) .
C6 C10 1.410(4) .
C7 C8 1.405(3) .
C8 C9 1.404(3) .
C9 C10 1.402(3) .
C11 C12 1.336(3) .
C11 C111 1.465(3) .
C12 C13 1.413(3) .
C12 Li1 2.374(4) 4_566
C13 C14 1.210(3) .
C13 Li1 2.487(4) 4_566
C14 C121 1.435(3) .
C15 C16 1.223(3) .
C15 Li1 2.197(4) 4_566
C16 C131 1.434(3) .
C16 Li1 2.609(4) 4_566
C111 C116 1.395(3) .
C111 C112 1.405(3) .
C112 C113 1.383(3) .
C113 C114 1.390(3) .
C114 C115 1.377(3) .
C115 C116 1.384(3) .
C121 C122 1.396(3) .
C121 C126 1.401(3) .
C122 C123 1.389(3) .
C123 C124 1.375(3) .
C124 C125 1.385(3) .
C125 C126 1.379(3) .
C131 C132 1.394(3) .
C131 C136 1.399(3) .
C132 C133 1.385(3) .
C133 C134 1.375(3) .
C134 C135 1.373(4) .
C135 C136 1.380(4) .
O100 C104 1.435(3) .
O100 C101 1.444(3) .
O100 Li1 1.963(4) 4_566
C101 C102 1.488(4) .
C102 C103 1.506(4) .
C103 C104 1.519(4) .
O200 C201 1.426(3) .
O200 C204 1.430(3) .
O200 Li1 1.945(4) 4_566
C201 C202 1.482(5) .
C202 C203 1.484(4) .
C203 C204 1.495(4) .
Li1 O200 1.945(4) 4_565
Li1 O100 1.963(4) 4_565
Li1 C15 2.197(4) 4_565
Li1 C12 2.374(4) 4_565
Li1 C13 2.488(4) 4_565
Li1 C16 2.609(4) 4_565
Li1 Zr1 3.253(3) 4_565

loop_
_cod_changelog_entry_id
_cod_changelog_entry_author
_cod_changelog_entry_date
_cod_changelog_entry_text
1 'Vaitkus, Antanas' 2022-05-09T05:30:00+03:00 'Updated bibliographic information.'
2 'Vaitkus, Antanas' 2022-05-09T05:40:00+03:00
;
 Changed the '_diffrn_radiation_type' data item value to 'MoK\a' after
 consulting the original publication.
;
